data_7248063
loop_
_publ_author_name
'Lutz, Nicholas'
'Bicknell, Josephine'
'Loya, Jesus Daniel'
'Reinheimer, Eric W.'
'Campillo-Alvarado, Gonzalo'

_publ_section_title
;
 Channel confinement and separation properties in an adaptive
 supramolecular framework using an adamantane tecton
;
_journal_issue 8
_journal_name_full CrystEngComm
_journal_page_first 1067
_journal_page_last 1070
_journal_paper_doi 10.1039/D4CE00037D
_journal_volume 26
_journal_year 2024
_chemical_absolute_configuration ad
_chemical_formula_moiety '2(C17 H14 Br2), C7 H8'
_chemical_formula_sum 'C41 H36 Br4'
_chemical_formula_weight 848.34
_space_group_crystal_system monoclinic
_space_group_IT_number 5
_space_group_name_Hall 'C 2y'
_space_group_name_H-M_alt 'C 1 2 1'
_atom_sites_solution_hydrogens geom
_atom_sites_solution_primary dual
_audit_creation_date 2023-09-18
_audit_creation_method
;
Olex2 1.5-ac5-024
(compiled 2022.04.12 svn.rca3783a0 for Rigaku Oxford Diffraction, GUI svn.r6498)
;
_audit_update_record
;
2024-01-15 deposited with the CCDC.	2024-01-30 downloaded from the CCDC.
;
_cell_angle_alpha 90
_cell_angle_beta 94.187(8)
_cell_angle_gamma 90
_cell_formula_units_Z 4
_cell_length_a 19.2611(14)
_cell_length_b 7.1873(7)
_cell_length_c 25.1626(19)
_cell_measurement_reflns_used 1590
_cell_measurement_temperature 100.00(10)
_cell_measurement_theta_max 23.5450
_cell_measurement_theta_min 2.1420
_cell_volume 3474.1(5)
_computing_cell_refinement 'CrysAlisPro 1.171.43.81a (Rigaku OD, 2023)'
_computing_data_collection 'CrysAlisPro system (CCD 42.84a 64-bit (release 16-02-2023))'
_computing_data_reduction 'CrysAlisPro 1.171.43.81a (Rigaku OD, 2023)'
_computing_molecular_graphics 'Olex2 1.5-ac5-024 (Dolomanov et al., 2009)'
_computing_publication_material 'Olex2 1.5-ac5-024 (Dolomanov et al., 2009)'
_computing_structure_refinement 'SHELXL 2014/7 (Sheldrick, 2015)'
_computing_structure_solution 'SHELXT  (Sheldrick, 2015)'
_diffrn_ambient_environment N~2~
_diffrn_ambient_temperature 100.00(10)
_diffrn_detector 'Hybrid Pixel Array Detector'
_diffrn_detector_area_resol_mean 10.0000
_diffrn_measured_fraction_theta_full 0.998
_diffrn_measured_fraction_theta_max 0.998
_diffrn_measurement_details
;
List of Runs (angles in degrees, time in seconds):

  # Type    Start    End  Width  t~exp~   \w     \q     \k     \f   Frames
#--------------------------------------------------------------------------
  1  \w    -16.00  15.00   0.50    6.00    --   20.00  54.00-150.00   62
  2  \w     68.00  94.00   0.50    6.00    --   20.00  54.00-150.00   52
  3  \w    -70.00 104.00   0.50    6.00    --   20.00  54.00  60.00  348
  4  \w    -69.00 -31.00   0.50    6.00    --   20.00  54.00-180.00   76
  5  \w    -21.00  39.00   0.50    6.00    --   20.00  54.00-180.00  120
  6  \w     76.00 101.00   0.50    6.00    --   20.00  54.00-180.00   50
  7  \w    -48.00 -23.00   0.50    6.00    --   20.00  54.00   0.00   50
  8  \w    -11.00  14.00   0.50    6.00    --   20.00  54.00   0.00   50
  9  \w     32.00  71.00   0.50    6.00    --   20.00  54.00   0.00   78
 10  \w      4.00  60.00   0.50    6.00    --   20.00  54.00 -60.00  112
;
_diffrn_measurement_device 'two-circle diffractometer'
_diffrn_measurement_device_type 'XtaLAB Mini II'
_diffrn_measurement_method '\w scans'
_diffrn_orient_matrix_type 'CrysAlisPro convention (1999,Acta A55,543-557)'
_diffrn_orient_matrix_UB_11 -0.0302584000
_diffrn_orient_matrix_UB_12 0.0256709000
_diffrn_orient_matrix_UB_13 -0.0160915000
_diffrn_orient_matrix_UB_21 -0.0175410000
_diffrn_orient_matrix_UB_22 0.0187902000
_diffrn_orient_matrix_UB_23 0.0232436000
_diffrn_orient_matrix_UB_31 0.0118518000
_diffrn_orient_matrix_UB_32 0.0933758000
_diffrn_orient_matrix_UB_33 -0.0002859000
_diffrn_radiation_monochromator graphite
_diffrn_radiation_probe x-ray
_diffrn_radiation_type 'Mo K\a'
_diffrn_radiation_wavelength 0.71073
_diffrn_reflns_av_unetI/netI 0.0824
_diffrn_reflns_Laue_measured_fraction_full 0.998
_diffrn_reflns_Laue_measured_fraction_max 0.998
_diffrn_reflns_limit_h_max 22
_diffrn_reflns_limit_h_min -22
_diffrn_reflns_limit_k_max 8
_diffrn_reflns_limit_k_min -8
_diffrn_reflns_limit_l_max 30
_diffrn_reflns_limit_l_min -28
_diffrn_reflns_number 11552
_diffrn_reflns_point_group_measured_fraction_full 0.901
_diffrn_reflns_point_group_measured_fraction_max 0.901
_diffrn_reflns_theta_full 25.120
_diffrn_reflns_theta_max 25.120
_diffrn_reflns_theta_min 2.435
_diffrn_source 'fine-focus sealed X-ray tube'
_diffrn_source_type 'Rigaku (Mo) X-ray Source'
_exptl_absorpt_coefficient_mu 4.662
_exptl_absorpt_correction_T_max 0.745
_exptl_absorpt_correction_T_min 0.408
_exptl_absorpt_correction_type analytical
_exptl_absorpt_process_details
;
CrysAlisPro 1.171.43.81a (Rigaku Oxford Diffraction, 2023)
Analytical numeric absorption correction using a multifaceted crystal
model based on expressions derived by R.C. Clark & J.S. Reid.
(Clark, R. C. & Reid, J. S. (1995). Acta Cryst. A51, 887-897)
Empirical absorption correction using spherical harmonics,
implemented in SCALE3 ABSPACK scaling algorithm.
;
_exptl_crystal_colour colourless
_exptl_crystal_colour_primary colourless
_exptl_crystal_density_diffrn 1.622
_exptl_crystal_description plate
_exptl_crystal_F_000 1688
_exptl_crystal_size_max 0.275
_exptl_crystal_size_mid 0.156
_exptl_crystal_size_min 0.06
_refine_diff_density_max 0.735
_refine_diff_density_min -0.540
_refine_diff_density_rms 0.129
_refine_ls_abs_structure_details
;
 Flack x determined using 1357 quotients [(I+)-(I-)]/[(I+)+(I-)]
 (Parsons, Flack and Wagner, Acta Cryst. B69 (2013) 249-259).
;
_refine_ls_abs_structure_Flack -0.012(10)
_refine_ls_extinction_method none
_refine_ls_goodness_of_fit_ref 1.056
_refine_ls_hydrogen_treatment constr
_refine_ls_matrix_type full
_refine_ls_number_parameters 410
_refine_ls_number_reflns 11552
_refine_ls_number_restraints 370
_refine_ls_restrained_S_all 1.047
_refine_ls_R_factor_all 0.0660
_refine_ls_R_factor_gt 0.0493
_refine_ls_shift/su_max 0.001
_refine_ls_shift/su_mean 0.000
_refine_ls_structure_factor_coef Fsqd
_refine_ls_weighting_details 'w=1/[\s^2^(Fo^2^)+(0.0132P)^2^+24.3319P] where P=(Fo^2^+2Fc^2^)/3'
_refine_ls_weighting_scheme calc
_refine_ls_wR_factor_gt 0.1010
_refine_ls_wR_factor_ref 0.1064
_reflns_Friedel_coverage 0.660
_reflns_Friedel_fraction_full 0.785
_reflns_Friedel_fraction_max 0.785
_reflns_number_gt 9515
_reflns_number_total 11552
_reflns_threshold_expression 'I > 2\s(I)'
_cod_data_source_file d4ce00037d2.cif
_cod_data_source_block nl-20cryo
_cod_depositor_comments 'Adding full bibliography for 7248060--7248064.cif.'
_cod_database_code 7248063
_shelx_shelxl_version_number 2014/7
_chemical_oxdiff_formula 'C164 H144 Br16'
_shelx_space_group_comment
;
The symmetry employed for this shelxl refinement is uniquely defined
by the following loop, which should always be used as a source of
symmetry information in preference to the above space-group names.
They are only intended as comments.
;
_shelx_estimated_absorpt_t_max 0.767
_shelx_estimated_absorpt_t_min 0.360
_olex2_refinement_description
;
1. Twinned data refinement
 Scales: 0.892(3)
 0.108(3)
2. Fixed Uiso
 At 1.2 times of:
  All C(H) groups, All C(H,H) groups
 At 1.5 times of:
  All C(H,H,H) groups
3. Uiso/Uaniso restraints and constraints
C5 \\sim C6: within 2A with sigma of 0.001 and sigma for terminal atoms of
0.002 within 2A
C1 \\sim C2: within 2A with sigma of 0.001 and sigma for terminal atoms of
0.002 within 2A
C3 \\sim C4: within 2A with sigma of 0.001 and sigma for terminal atoms of
0.002 within 2A
4. Rigid body (RIGU) restrains
 with sigma for 1-2 distances of 0.002 and sigma for 1-3 distances of 0.002
 H21, Br3, Br4, C19, C20, H20, C21, C22, C23, H23, C24, H24, C25, C26, H26,
 C27, H27, C28, C29, H29, C30, H30, C31, C32, C33, H33A, H33B, C34, H34A, H34B,
 C35, H35A, H35B, C36, H36A, H36B
 with sigma for 1-2 distances of 0.002 and sigma for 1-3 distances of 0.002
 with sigma for 1-2 distances of 0.002 and sigma for 1-3 distances of 0.002
 Br1, C1, C2, H2, Br2, C3, H3, C4, C5, H5, C6, H6, C7, C8, H8, C9, H9, C10,
 C11, H11, C12, H12, C13, C14, C15, H15A, H15B, C16, H16A, H16B, C17, H17A,
 H17B, C18, H18A, H18B
 with sigma for 1-2 distances of 0.002 and sigma for 1-3 distances of 0.002
 H42, H43, H41, C38, C39, H39, C40, H40, C41, C42, C43, C44, H44A, H44B, H44C
 with sigma for 1-2 distances of 0.001 and sigma for 1-3 distances of 0.001
5. Others
 Fixed Sof: H17A(0.5) H17B(0.5) H18A(0.5) H18B(0.5) H34A(0.5) H34B(0.5)
 H36A(0.5) H36B(0.5)
6.a Secondary CH2 refined with riding coordinates:
 C15(H15A,H15B), C16(H16A,H16B), C17(H17A,H17B), C18(H18A,H18B), C33(H33A,
 H33B), C34(H34A,H34B), C35(H35A,H35B), C36(H36A,H36B)
6.b Aromatic/amide H refined with riding coordinates:
 C2(H2), C3(H3), C5(H5), C6(H6), C8(H8), C9(H9), C11(H11), C12(H12), C20(H20),
 C21(H21), C23(H23), C24(H24), C26(H26), C27(H27), C29(H29), C30(H30), C39(H39),
  C40(H40), C41(H41), C42(H42), C43(H43)
6.c Idealised Me refined as rotating group:
 C44(H44A,H44B,H44C)
;
_olex2_submission_special_instructions 'No special instructions were received'
_oxdiff_exptl_absorpt_empirical_details
;
Empirical correction (ABSPACK) includes:
- Absorption correction using spherical harmonics
- Frame scaling
;
_oxdiff_exptl_absorpt_empirical_full_max 1.308
_oxdiff_exptl_absorpt_empirical_full_min 0.880

loop_
_space_group_symop_operation_xyz
'x, y, z'
'-x, y, -z'
'x+1/2, y+1/2, z'
'-x+1/2, y+1/2, -z'

loop_
_atom_site_label
_atom_site_type_symbol
_atom_site_fract_x
_atom_site_fract_y
_atom_site_fract_z
_atom_site_U_iso_or_equiv
_atom_site_adp_type
_atom_site_occupancy
_atom_site_site_symmetry_order
_atom_site_calc_flag
_atom_site_refinement_flags_posn
_atom_site_refinement_flags_adp
_atom_site_refinement_flags_occupancy
_atom_site_disorder_assembly
_atom_site_disorder_group
Br1 Br 0.23023(7) 2.0847(2) 0.38384(6) 0.0398(5) Uani 1 1 d . U . . .
C1 C 0.2907(6) 1.8922(18) 0.4121(5) 0.018(2) Uani 1 1 d . U . . .
C2 C 0.3190(5) 1.771(2) 0.3770(5) 0.018(2) Uani 1 1 d . U . . .
H2 H 0.3064 1.7792 0.3399 0.022 Uiso 1 1 calc R U . . .
Br2 Br 0.37741(7) 0.7553(2) 0.73179(5) 0.0245(4) Uani 1 1 d . U . . .
C3 C 0.3670(6) 1.6334(18) 0.3968(5) 0.016(2) Uani 1 1 d . U . . .
H3 H 0.3876 1.5512 0.3730 0.019 Uiso 1 1 calc R U . . .
C4 C 0.3835(6) 1.6199(17) 0.4512(5) 0.015(2) Uani 1 1 d . U . . .
C5 C 0.3515(6) 1.7407(17) 0.4850(5) 0.017(2) Uani 1 1 d . U . . .
H5 H 0.3624 1.7309 0.5223 0.020 Uiso 1 1 calc R U . . .
C6 C 0.3040(6) 1.8758(17) 0.4660(5) 0.017(2) Uani 1 1 d . U . . .
H6 H 0.2816 1.9541 0.4898 0.020 Uiso 1 1 calc R U . . .
C7 C 0.4034(6) 0.8916(17) 0.6717(4) 0.017(3) Uani 1 1 d . U . . .
C8 C 0.3569(7) 1.0141(18) 0.6469(5) 0.021(3) Uani 1 1 d . U . . .
H8 H 0.3112 1.0272 0.6583 0.026 Uiso 1 1 calc R U . . .
C9 C 0.3789(6) 1.121(2) 0.6036(5) 0.025(3) Uani 1 1 d . U . . .
H9 H 0.3467 1.2026 0.5853 0.030 Uiso 1 1 calc R U . . .
C10 C 0.4442(6) 1.1089(17) 0.5878(5) 0.014(3) Uani 1 1 d . U . . .
C11 C 0.4905(7) 0.9815(18) 0.6138(5) 0.022(3) Uani 1 1 d . U . . .
H11 H 0.5365 0.9711 0.6029 0.027 Uiso 1 1 calc R U . . .
C12 C 0.4703(6) 0.8706(17) 0.6552(5) 0.019(3) Uani 1 1 d . U . . .
H12 H 0.5015 0.7823 0.6718 0.022 Uiso 1 1 calc R U . . .
C13 C 0.4399(6) 1.4851(17) 0.4735(5) 0.014(2) Uani 1 1 d . U . . .
C14 C 0.4709(6) 1.2335(18) 0.5437(4) 0.016(3) Uani 1 1 d . U . . .
C15 C 0.4116(6) 1.3583(16) 0.5174(5) 0.015(3) Uani 1 1 d . U . . .
H15A H 0.3921 1.4368 0.5450 0.018 Uiso 1 1 calc R U . . .
H15B H 0.3738 1.2785 0.5013 0.018 Uiso 1 1 calc R U . . .
C16 C 0.4690(6) 1.3615(16) 0.4323(4) 0.014(3) Uani 1 1 d . U . . .
H16A H 0.4868 1.4398 0.4039 0.016 Uiso 1 1 calc R U . . .
H16B H 0.4311 1.2827 0.4158 0.016 Uiso 1 1 calc R U . . .
C17 C 0.5000 1.117(2) 0.5000 0.013(4) Uani 1 2 d S TU P . .
H17A H 0.5374 1.0355 0.5161 0.016 Uiso 0.5 1 calc R U P . .
H17B H 0.4626 1.0355 0.4839 0.016 Uiso 0.5 1 calc R U P . .
C18 C 0.5000 1.603(2) 0.5000 0.010(3) Uani 1 2 d S TU P . .
H18A H 0.4812 1.6847 0.5273 0.013 Uiso 0.5 1 calc R U P . .
H18B H 0.5188 1.6847 0.4727 0.013 Uiso 0.5 1 calc R U P . .
Br3 Br 0.34790(7) 0.2834(2) 0.77111(5) 0.0261(4) Uani 1 1 d . U . . .
Br4 Br 0.25055(7) -1.0842(2) 1.11364(6) 0.0363(5) Uani 1 1 d . U . . .
C19 C 0.3804(6) 0.1294(17) 0.8294(5) 0.015(3) Uani 1 1 d . U . . .
C20 C 0.4512(6) 0.1358(17) 0.8453(5) 0.018(3) Uani 1 1 d . U . . .
H20 H 0.4817 0.2181 0.8289 0.022 Uiso 1 1 calc R U . . .
C21 C 0.4754(6) 0.0176(18) 0.8861(5) 0.019(3) Uani 1 1 d . U . . .
H21 H 0.5236 0.0216 0.8972 0.023 Uiso 1 1 calc R U . . .
C22 C 0.4339(6) -0.1058(17) 0.9115(5) 0.015(3) Uani 1 1 d . U . . .
C23 C 0.3626(6) -0.1086(19) 0.8944(5) 0.021(3) Uani 1 1 d . U . . .
H23 H 0.3318 -0.1903 0.9108 0.025 Uiso 1 1 calc R U . . .
C24 C 0.3367(6) 0.0113(18) 0.8525(5) 0.020(3) Uani 1 1 d . U . . .
H24 H 0.2887 0.0086 0.8407 0.024 Uiso 1 1 calc R U . . .
C25 C 0.3045(6) -0.8887(18) 1.0861(5) 0.018(3) Uani 1 1 d . U . . .
C26 C 0.3103(6) -0.8793(18) 1.0311(5) 0.019(3) Uani 1 1 d . U . . .
H26 H 0.2853 -0.9619 1.0072 0.023 Uiso 1 1 calc R U . . .
C27 C 0.3543(6) -0.7433(18) 1.0130(5) 0.017(3) Uani 1 1 d . U . . .
H27 H 0.3602 -0.7368 0.9759 0.021 Uiso 1 1 calc R U . . .
C28 C 0.3899(6) -0.6168(17) 1.0465(5) 0.014(2) Uani 1 1 d . U . . .
C29 C 0.3812(6) -0.6304(18) 1.1004(5) 0.017(3) Uani 1 1 d . U . . .
H29 H 0.4051 -0.5457 1.1242 0.020 Uiso 1 1 calc R U . . .
C30 C 0.3383(6) -0.7652(19) 1.1205(5) 0.022(3) Uani 1 1 d . U . . .
H30 H 0.3324 -0.7714 1.1577 0.026 Uiso 1 1 calc R U . . .
C31 C 0.4640(6) -0.2324(19) 0.9553(4) 0.015(2) Uani 1 1 d . U . . .
C32 C 0.4437(6) -0.4835(17) 1.0243(5) 0.015(2) Uani 1 1 d . U . . .
C33 C 0.4096(6) -0.3579(17) 0.9797(5) 0.015(3) Uani 1 1 d . U . . .
H33A H 0.3865 -0.4369 0.9514 0.018 Uiso 1 1 calc R U . . .
H33B H 0.3736 -0.2792 0.9945 0.018 Uiso 1 1 calc R U . . .
C34 C 0.5000 -0.112(2) 1.0000 0.015(4) Uani 1 2 d S TU P . .
H34A H 0.4650 -0.0314 1.0153 0.018 Uiso 0.5 1 calc R U P . .
H34B H 0.5350 -0.0314 0.9847 0.018 Uiso 0.5 1 calc R U P . .
C35 C 0.4802(6) -0.3591(16) 1.0678(5) 0.014(3) Uani 1 1 d . U . . .
H35A H 0.5026 -0.4386 1.0962 0.016 Uiso 1 1 calc R U . . .
H35B H 0.4450 -0.2806 1.0838 0.016 Uiso 1 1 calc R U . . .
C36 C 0.5000 -0.606(2) 1.0000 0.018(4) Uani 1 2 d S TU P . .
H36A H 0.5224 -0.6871 1.0281 0.021 Uiso 0.5 1 calc R U P . .
H36B H 0.4776 -0.6871 0.9719 0.021 Uiso 0.5 1 calc R U P . .
C38 C 0.4031(8) 1.581(2) 0.2374(5) 0.035(3) Uani 1 1 d . U . . .
C39 C 0.4572(8) 1.462(2) 0.2527(5) 0.035(3) Uani 1 1 d . U . . .
H39 H 0.5033 1.5003 0.2468 0.041 Uiso 1 1 calc R U . . .
C40 C 0.4477(8) 1.288(2) 0.2767(5) 0.042(3) Uani 1 1 d . U . . .
H40 H 0.4854 1.2070 0.2861 0.051 Uiso 1 1 calc R U . . .
C41 C 0.3783(7) 1.243(3) 0.2858(5) 0.045(3) Uani 1 1 d . U . . .
H41 H 0.3696 1.1275 0.3024 0.054 Uiso 1 1 calc R U . . .
C42 C 0.3239(8) 1.354(2) 0.2722(5) 0.042(3) Uani 1 1 d . U . . .
H42 H 0.2779 1.3165 0.2784 0.051 Uiso 1 1 calc R U . . .
C43 C 0.3359(8) 1.530(2) 0.2486(5) 0.042(3) Uani 1 1 d . U . . .
H43 H 0.2982 1.6128 0.2404 0.051 Uiso 1 1 calc R U . . .
C44 C 0.4164(8) 1.772(2) 0.2121(5) 0.053(4) Uani 1 1 d . U . . .
H44A H 0.4640 1.7759 0.2008 0.079 Uiso 1 1 calc R U . . .
H44B H 0.4103 1.8702 0.2383 0.079 Uiso 1 1 calc R U . . .
H44C H 0.3833 1.7906 0.1811 0.079 Uiso 1 1 calc R U . . .

loop_
_atom_site_aniso_label
_atom_site_aniso_U_11
_atom_site_aniso_U_22
_atom_site_aniso_U_33
_atom_site_aniso_U_23
_atom_site_aniso_U_13
_atom_site_aniso_U_12
Br1 0.0330(9) 0.0390(11) 0.0485(11) 0.0252(9) 0.0100(8) 0.0177(9)
C1 0.015(4) 0.016(4) 0.024(4) 0.009(3) 0.003(3) -0.001(4)
C2 0.016(4) 0.016(4) 0.023(4) 0.009(3) 0.002(3) -0.001(4)
Br2 0.0278(8) 0.0246(9) 0.0215(8) 0.0077(8) 0.0043(7) -0.0017(8)
C3 0.014(4) 0.012(4) 0.020(4) 0.003(3) -0.002(3) -0.005(3)
C4 0.014(4) 0.011(4) 0.020(4) 0.003(3) -0.002(3) -0.005(3)
C5 0.017(4) 0.012(5) 0.021(4) 0.006(3) 0.005(3) -0.002(4)
C6 0.017(4) 0.012(5) 0.022(4) 0.006(3) 0.005(3) -0.002(4)
C7 0.026(5) 0.012(6) 0.013(5) -0.002(4) -0.002(4) -0.003(5)
C8 0.025(5) 0.021(7) 0.018(6) 0.003(5) 0.001(4) 0.003(5)
C9 0.026(5) 0.028(7) 0.021(6) 0.009(6) 0.002(4) 0.002(5)
C10 0.023(5) 0.008(5) 0.010(5) -0.004(4) -0.002(4) 0.000(4)
C11 0.023(5) 0.021(6) 0.022(6) 0.004(5) 0.000(4) -0.001(5)
C12 0.024(5) 0.015(6) 0.017(6) 0.002(5) -0.001(4) 0.002(5)
C13 0.017(5) 0.010(5) 0.016(5) 0.000(4) -0.002(4) -0.003(4)
C14 0.020(5) 0.012(5) 0.015(5) 0.000(4) -0.001(4) -0.001(4)
C15 0.019(5) 0.008(5) 0.018(5) 0.001(4) -0.003(4) -0.003(4)
C16 0.018(6) 0.006(6) 0.017(6) 0.002(4) -0.002(5) -0.006(5)
C17 0.018(8) 0.012(8) 0.009(7) 0.000 -0.005(6) 0.000
C18 0.016(6) 0.006(7) 0.010(8) 0.000 -0.001(5) 0.000
Br3 0.0298(8) 0.0242(9) 0.0240(8) 0.0094(8) 0.0001(6) 0.0023(8)
Br4 0.0310(8) 0.0373(11) 0.0401(10) 0.0196(8) -0.0019(8) -0.0143(9)
C19 0.021(5) 0.009(6) 0.015(6) -0.001(4) 0.003(4) 0.004(4)
C20 0.022(5) 0.015(6) 0.019(6) 0.002(5) 0.000(4) -0.002(4)
C21 0.017(5) 0.017(6) 0.024(6) 0.005(5) -0.001(4) -0.002(5)
C22 0.018(5) 0.012(5) 0.014(5) 0.000(4) 0.000(4) 0.000(4)
C23 0.020(5) 0.017(7) 0.024(6) 0.007(5) -0.001(4) -0.001(5)
C24 0.018(5) 0.019(6) 0.022(6) 0.006(5) -0.001(4) 0.000(5)
C25 0.012(6) 0.015(6) 0.024(5) 0.008(4) -0.004(4) 0.002(5)
C26 0.019(6) 0.011(6) 0.026(5) 0.006(4) -0.004(4) 0.001(5)
C27 0.020(6) 0.011(5) 0.020(5) 0.005(4) 0.000(4) 0.002(5)
C28 0.014(5) 0.008(5) 0.020(5) 0.002(4) 0.002(4) 0.006(4)
C29 0.016(6) 0.014(6) 0.021(5) -0.001(4) 0.005(4) 0.004(5)
C30 0.022(6) 0.024(6) 0.020(5) 0.005(4) 0.000(4) -0.003(5)
C31 0.018(5) 0.011(5) 0.016(5) 0.000(4) -0.001(4) -0.004(4)
C32 0.016(5) 0.010(5) 0.018(5) 0.002(4) 0.002(4) 0.003(4)
C33 0.018(5) 0.010(5) 0.018(5) 0.000(4) 0.001(4) 0.000(4)
C34 0.019(8) 0.008(8) 0.016(7) 0.000 -0.001(6) 0.000
C35 0.016(6) 0.006(6) 0.020(6) 0.002(4) 0.003(5) 0.003(5)
C36 0.023(6) 0.010(7) 0.021(8) 0.000 0.008(6) 0.000
C38 0.043(5) 0.043(6) 0.020(7) -0.019(5) 0.004(5) 0.003(5)
C39 0.036(5) 0.039(6) 0.029(8) -0.014(5) 0.005(4) -0.004(5)
C40 0.045(5) 0.041(6) 0.041(8) -0.008(6) 0.007(5) -0.003(5)
C41 0.046(5) 0.056(6) 0.033(8) -0.012(6) 0.007(5) -0.010(5)
C42 0.048(5) 0.061(7) 0.018(8) -0.021(5) 0.005(5) -0.005(5)
C43 0.043(5) 0.060(7) 0.024(8) -0.018(5) 0.003(4) -0.001(5)
C44 0.070(8) 0.049(6) 0.040(8) -0.008(6) 0.005(7) 0.000(6)

loop_
_atom_type_symbol
_atom_type_description
_atom_type_scat_dispersion_real
_atom_type_scat_dispersion_imag
_atom_type_scat_source
C C 0.0033 0.0016 'International Tables Vol C Tables 4.2.6.8 and 6.1.1.4'
H H 0.0000 0.0000 'International Tables Vol C Tables 4.2.6.8 and 6.1.1.4'
Br Br -0.2901 2.4595 'International Tables Vol C Tables 4.2.6.8 and 6.1.1.4'

loop_
_exptl_crystal_face_index_h
_exptl_crystal_face_index_k
_exptl_crystal_face_index_l
_exptl_crystal_face_perp_dist
1 0 0 0.0853
-1 0 0 0.0706
0 1 0 0.1245
1 -1 0 0.1344
2 -2 -1 0.1276
1 -1 -1 0.1253
0 0 -1 0.0093
0 0 1 0.0512
1 1 0 0.1039
-1 -1 1 0.1542
1 0 2 0.0706
-2 -1 1 0.1402
-1 0 1 0.0888
1 0 -1 0.0756

loop_
_geom_angle_atom_site_label_1
_geom_angle_atom_site_label_2
_geom_angle_atom_site_label_3
_geom_angle
_geom_angle_site_symmetry_1
_geom_angle_site_symmetry_3
_geom_angle_publ_flag
C2 C1 Br1 118.6(9) . . ?
C6 C1 Br1 119.7(10) . . ?
C6 C1 C2 121.7(12) . . ?
C1 C2 H2 120.2 . . ?
C1 C2 C3 119.5(11) . . ?
C3 C2 H2 120.2 . . ?
C2 C3 H3 120.2 . . ?
C4 C3 C2 119.5(12) . . ?
C4 C3 H3 120.2 . . ?
C3 C4 C5 118.7(11) . . ?
C3 C4 C13 120.7(12) . . ?
C5 C4 C13 120.4(11) . . ?
C4 C5 H5 118.8 . . ?
C4 C5 C6 122.3(11) . . ?
C6 C5 H5 118.8 . . ?
C1 C6 C5 118.1(12) . . ?
C1 C6 H6 121.0 . . ?
C5 C6 H6 121.0 . . ?
C8 C7 Br2 119.5(10) . . ?
C8 C7 C12 121.3(12) . . ?
C12 C7 Br2 119.1(9) . . ?
C7 C8 H8 120.8 . . ?
C7 C8 C9 118.3(12) . . ?
C9 C8 H8 120.8 . . ?
C8 C9 H9 119.0 . . ?
C10 C9 C8 122.0(13) . . ?
C10 C9 H9 119.0 . . ?
C9 C10 C11 118.4(12) . . ?
C9 C10 C14 122.9(12) . . ?
C11 C10 C14 118.7(11) . . ?
C10 C11 H11 119.3 . . ?
C12 C11 C10 121.4(12) . . ?
C12 C11 H11 119.3 . . ?
C7 C12 H12 120.7 . . ?
C11 C12 C7 118.6(12) . . ?
C11 C12 H12 120.7 . . ?
C4 C13 C15 110.7(9) . . ?
C4 C13 C18 107.4(10) . . ?
C16 C13 C4 114.3(10) . . ?
C16 C13 C15 108.0(10) . . ?
C16 C13 C18 108.5(9) . . ?
C18 C13 C15 107.7(9) . . ?
C10 C14 C15 111.5(9) . . ?
C10 C14 C16 109.8(9) . 2_656 ?
C15 C14 C16 108.9(10) . 2_656 ?
C17 C14 C10 111.0(10) . . ?
C17 C14 C15 107.9(9) . . ?
C17 C14 C16 107.6(9) . 2_656 ?
C13 C15 H15A 109.5 . . ?
C13 C15 H15B 109.5 . . ?
C14 C15 C13 110.7(9) . . ?
C14 C15 H15A 109.5 . . ?
C14 C15 H15B 109.5 . . ?
H15A C15 H15B 108.1 . . ?
C13 C16 C14 112.5(9) . 2_656 ?
C13 C16 H16A 109.1 . . ?
C13 C16 H16B 109.1 . . ?
C14 C16 H16A 109.1 2_656 . ?
C14 C16 H16B 109.1 2_656 . ?
H16A C16 H16B 107.8 . . ?
C14 C17 C14 113.1(15) 2_656 . ?
C14 C17 H17A 109.0 2_656 . ?
C14 C17 H17A 109.0 . . ?
C14 C17 H17B 109.0 2_656 . ?
C14 C17 H17B 109.0 . . ?
H17A C17 H17B 107.8 . . ?
C13 C18 C13 113.3(14) . 2_656 ?
C13 C18 H18A 108.9 . . ?
C13 C18 H18A 108.9 2_656 . ?
C13 C18 H18B 108.9 . . ?
C13 C18 H18B 108.9 2_656 . ?
H18A C18 H18B 107.7 . . ?
C20 C19 Br3 117.5(10) . . ?
C24 C19 Br3 120.9(9) . . ?
C24 C19 C20 121.5(12) . . ?
C19 C20 H20 121.2 . . ?
C21 C20 C19 117.5(12) . . ?
C21 C20 H20 121.2 . . ?
C20 C21 H21 118.0 . . ?
C22 C21 C20 124.1(12) . . ?
C22 C21 H21 118.0 . . ?
C21 C22 C23 116.9(12) . . ?
C21 C22 C31 121.2(10) . . ?
C23 C22 C31 121.9(12) . . ?
C22 C23 H23 120.0 . . ?
C22 C23 C24 119.9(12) . . ?
C24 C23 H23 120.0 . . ?
C19 C24 C23 120.0(11) . . ?
C19 C24 H24 120.0 . . ?
C23 C24 H24 120.0 . . ?
C26 C25 Br4 118.7(10) . . ?
C30 C25 Br4 119.6(9) . . ?
C30 C25 C26 121.7(12) . . ?
C25 C26 H26 121.5 . . ?
C27 C26 C25 116.9(12) . . ?
C27 C26 H26 121.5 . . ?
C26 C27 H27 118.4 . . ?
C28 C27 C26 123.2(12) . . ?
C28 C27 H27 118.4 . . ?
C27 C28 C32 120.1(11) . . ?
C29 C28 C27 117.4(12) . . ?
C29 C28 C32 122.1(11) . . ?
C28 C29 H29 119.2 . . ?
C28 C29 C30 121.6(12) . . ?
C30 C29 H29 119.2 . . ?
C25 C30 C29 119.1(12) . . ?
C25 C30 H30 120.4 . . ?
C29 C30 H30 120.4 . . ?
C22 C31 C33 113.9(9) . . ?
C22 C31 C34 108.9(11) . . ?
C22 C31 C35 108.7(9) . 2_657 ?
C33 C31 C35 108.3(10) . 2_657 ?
C34 C31 C33 108.6(9) . . ?
C34 C31 C35 108.3(8) . 2_657 ?
C28 C32 C33 111.4(9) . . ?
C28 C32 C36 107.2(10) . . ?
C33 C32 C36 108.4(10) . . ?
C35 C32 C28 112.7(10) . . ?
C35 C32 C33 108.9(10) . . ?
C35 C32 C36 108.2(9) . . ?
C31 C33 C32 111.4(9) . . ?
C31 C33 H33A 109.3 . . ?
C31 C33 H33B 109.3 . . ?
C32 C33 H33A 109.3 . . ?
C32 C33 H33B 109.3 . . ?
H33A C33 H33B 108.0 . . ?
C31 C34 C31 112.0(14) . 2_657 ?
C31 C34 H34A 109.2 2_657 . ?
C31 C34 H34A 109.2 . . ?
C31 C34 H34B 109.2 . . ?
C31 C34 H34B 109.2 2_657 . ?
H34A C34 H34B 107.9 . . ?
C31 C35 H35A 109.3 2_657 . ?
C31 C35 H35B 109.3 2_657 . ?
C32 C35 C31 111.5(10) . 2_657 ?
C32 C35 H35A 109.3 . . ?
C32 C35 H35B 109.3 . . ?
H35A C35 H35B 108.0 . . ?
C32 C36 C32 111.0(14) 2_657 . ?
C32 C36 H36A 109.4 . . ?
C32 C36 H36A 109.4 2_657 . ?
C32 C36 H36B 109.4 . . ?
C32 C36 H36B 109.4 2_657 . ?
H36A C36 H36B 108.0 . . ?
C39 C38 C43 118.5(17) . . ?
C39 C38 C44 121.3(14) . . ?
C43 C38 C44 120.1(15) . . ?
C38 C39 H39 118.4 . . ?
C38 C39 C40 123.3(15) . . ?
C40 C39 H39 118.4 . . ?
C39 C40 H40 122.3 . . ?
C39 C40 C41 115.5(16) . . ?
C41 C40 H40 122.3 . . ?
C40 C41 H41 118.3 . . ?
C42 C41 C40 123.5(17) . . ?
C42 C41 H41 118.3 . . ?
C41 C42 H42 120.4 . . ?
C41 C42 C43 119.2(16) . . ?
C43 C42 H42 120.4 . . ?
C38 C43 C42 120.0(17) . . ?
C38 C43 H43 120.0 . . ?
C42 C43 H43 120.0 . . ?
C38 C44 H44A 109.5 . . ?
C38 C44 H44B 109.5 . . ?
C38 C44 H44C 109.5 . . ?
H44A C44 H44B 109.5 . . ?
H44A C44 H44C 109.5 . . ?
H44B C44 H44C 109.5 . . ?

loop_
_geom_bond_atom_site_label_1
_geom_bond_atom_site_label_2
_geom_bond_distance
_geom_bond_site_symmetry_2
_geom_bond_publ_flag
Br1 C1 1.912(12) . ?
C1 C2 1.380(16) . ?
C1 C6 1.368(15) . ?
C2 H2 0.9500 . ?
C2 C3 1.418(16) . ?
Br2 C7 1.898(12) . ?
C3 H3 0.9500 . ?
C3 C4 1.386(15) . ?
C4 C5 1.390(15) . ?
C4 C13 1.532(15) . ?
C5 H5 0.9500 . ?
C5 C6 1.394(15) . ?
C6 H6 0.9500 . ?
C7 C8 1.373(15) . ?
C7 C12 1.392(15) . ?
C8 H8 0.9500 . ?
C8 C9 1.419(16) . ?
C9 H9 0.9500 . ?
C9 C10 1.351(15) . ?
C10 C11 1.406(15) . ?
C10 C14 1.542(16) . ?
C11 H11 0.9500 . ?
C11 C12 1.388(16) . ?
C12 H12 0.9500 . ?
C13 C15 1.561(15) . ?
C13 C16 1.504(15) . ?
C13 C18 1.547(14) . ?
C14 C15 1.560(14) . ?
C14 C16 1.566(14) 2_656 ?
C14 C17 1.522(14) . ?
C15 H15A 0.9900 . ?
C15 H15B 0.9900 . ?
C16 C14 1.566(14) 2_656 ?
C16 H16A 0.9900 . ?
C16 H16B 0.9900 . ?
C17 C14 1.522(14) 2_656 ?
C17 H17A 0.9900 . ?
C17 H17B 0.9900 . ?
C18 C13 1.547(14) 2_656 ?
C18 H18A 0.9900 . ?
C18 H18B 0.9900 . ?
Br3 C19 1.907(11) . ?
Br4 C25 1.908(13) . ?
C19 C20 1.393(15) . ?
C19 C24 1.356(16) . ?
C20 H20 0.9500 . ?
C20 C21 1.385(15) . ?
C21 H21 0.9500 . ?
C21 C22 1.382(16) . ?
C22 C23 1.409(14) . ?
C22 C31 1.512(15) . ?
C23 H23 0.9500 . ?
C23 C24 1.424(15) . ?
C24 H24 0.9500 . ?
C25 C26 1.398(16) . ?
C25 C30 1.370(16) . ?
C26 H26 0.9500 . ?
C26 C27 1.392(16) . ?
C27 H27 0.9500 . ?
C27 C28 1.387(15) . ?
C28 C29 1.382(15) . ?
C28 C32 1.544(16) . ?
C29 H29 0.9500 . ?
C29 C30 1.394(16) . ?
C30 H30 0.9500 . ?
C31 C33 1.544(15) . ?
C31 C34 1.541(14) . ?
C31 C35 1.553(15) 2_657 ?
C32 C33 1.548(15) . ?
C32 C35 1.542(15) . ?
C32 C36 1.557(15) . ?
C33 H33A 0.9900 . ?
C33 H33B 0.9900 . ?
C34 C31 1.541(14) 2_657 ?
C34 H34A 0.9900 . ?
C34 H34B 0.9900 . ?
C35 C31 1.553(15) 2_657 ?
C35 H35A 0.9900 . ?
C35 H35B 0.9900 . ?
C36 C32 1.557(15) 2_657 ?
C36 H36A 0.9900 . ?
C36 H36B 0.9900 . ?
C38 C39 1.379(18) . ?
C38 C43 1.391(19) . ?
C38 C44 1.54(2) . ?
C39 H39 0.9500 . ?
C39 C40 1.41(2) . ?
C40 H40 0.9500 . ?
C40 C41 1.411(18) . ?
C41 H41 0.9500 . ?
C41 C42 1.343(19) . ?
C42 H42 0.9500 . ?
C42 C43 1.42(2) . ?
C43 H43 0.9500 . ?
C44 H44A 0.9800 . ?
C44 H44B 0.9800 . ?
C44 H44C 0.9800 . ?

loop_
_geom_torsion_atom_site_label_1
_geom_torsion_atom_site_label_2
_geom_torsion_atom_site_label_3
_geom_torsion_atom_site_label_4
_geom_torsion
_geom_torsion_site_symmetry_1
_geom_torsion_site_symmetry_2
_geom_torsion_site_symmetry_3
_geom_torsion_site_symmetry_4
_geom_torsion_publ_flag
Br1 C1 C2 C3 176.6(8) . . . . ?
Br1 C1 C6 C5 -176.4(8) . . . . ?
C1 C2 C3 C4 1.6(17) . . . . ?
C2 C1 C6 C5 4.8(18) . . . . ?
C2 C3 C4 C5 0.9(17) . . . . ?
C2 C3 C4 C13 -174.4(10) . . . . ?
Br2 C7 C8 C9 177.0(9) . . . . ?
Br2 C7 C12 C11 -175.1(9) . . . . ?
C3 C4 C5 C6 -0.6(17) . . . . ?
C3 C4 C13 C15 -127.8(12) . . . . ?
C3 C4 C13 C16 -5.6(16) . . . . ?
C3 C4 C13 C18 114.9(12) . . . . ?
C4 C5 C6 C1 -2.2(17) . . . . ?
C4 C13 C15 C14 -174.9(10) . . . . ?
C4 C13 C16 C14 177.0(9) . . . 2_656 ?
C4 C13 C18 C13 177.6(11) . . . 2_656 ?
C5 C4 C13 C15 57.0(14) . . . . ?
C5 C4 C13 C16 179.2(11) . . . . ?
C5 C4 C13 C18 -60.3(13) . . . . ?
C6 C1 C2 C3 -4.6(19) . . . . ?
C7 C8 C9 C10 -2(2) . . . . ?
C8 C7 C12 C11 2.3(18) . . . . ?
C8 C9 C10 C11 3(2) . . . . ?
C8 C9 C10 C14 -175.4(11) . . . . ?
C9 C10 C11 C12 -0.4(19) . . . . ?
C9 C10 C14 C15 -5.0(16) . . . . ?
C9 C10 C14 C16 115.8(13) . . . 2_656 ?
C9 C10 C14 C17 -125.4(12) . . . . ?
C10 C11 C12 C7 -1.9(19) . . . . ?
C10 C14 C15 C13 179.2(9) . . . . ?
C10 C14 C17 C14 -178.2(10) . . . 2_656 ?
C11 C10 C14 C15 177.1(10) . . . . ?
C11 C10 C14 C16 -62.1(14) . . . 2_656 ?
C11 C10 C14 C17 56.7(13) . . . . ?
C12 C7 C8 C9 -0.3(19) . . . . ?
C13 C4 C5 C6 174.7(10) . . . . ?
C14 C10 C11 C12 177.6(11) . . . . ?
C15 C13 C16 C14 -59.3(12) . . . 2_656 ?
C15 C13 C18 C13 58.4(7) . . . 2_656 ?
C15 C14 C17 C14 59.3(7) . . . 2_656 ?
C16 C13 C15 C14 59.3(12) . . . . ?
C16 C13 C18 C13 -58.3(7) . . . 2_656 ?
C16 C14 C15 C13 57.9(12) 2_656 . . . ?
C16 C14 C17 C14 -58.0(7) 2_656 . . 2_656 ?
C17 C14 C15 C13 -58.6(12) . . . . ?
C18 C13 C15 C14 -57.8(12) . . . . ?
C18 C13 C16 C14 57.2(13) . . . 2_656 ?
Br3 C19 C20 C21 -177.1(9) . . . . ?
Br3 C19 C24 C23 177.2(9) . . . . ?
Br4 C25 C26 C27 -175.3(8) . . . . ?
Br4 C25 C30 C29 175.8(9) . . . . ?
C19 C20 C21 C22 0(2) . . . . ?
C20 C19 C24 C23 1(2) . . . . ?
C20 C21 C22 C23 0(2) . . . . ?
C20 C21 C22 C31 179.3(12) . . . . ?
C21 C22 C23 C24 0.5(18) . . . . ?
C21 C22 C31 C33 178.9(12) . . . . ?
C21 C22 C31 C34 57.6(14) . . . . ?
C21 C22 C31 C35 -60.2(15) . . . 2_657 ?
C22 C23 C24 C19 -0.7(19) . . . . ?
C22 C31 C33 C32 -179.9(10) . . . . ?
C22 C31 C34 C31 -176.6(10) . . . 2_657 ?
C23 C22 C31 C33 -1.5(17) . . . . ?
C23 C22 C31 C34 -122.9(11) . . . . ?
C23 C22 C31 C35 119.4(12) . . . 2_657 ?
C24 C19 C20 C21 -0.4(19) . . . . ?
C25 C26 C27 C28 -1.9(18) . . . . ?
C26 C25 C30 C29 -2.1(18) . . . . ?
C26 C27 C28 C29 0.7(17) . . . . ?
C26 C27 C28 C32 173.6(10) . . . . ?
C27 C28 C29 C30 -0.1(17) . . . . ?
C27 C28 C32 C33 59.7(14) . . . . ?
C27 C28 C32 C35 -177.6(10) . . . . ?
C27 C28 C32 C36 -58.7(13) . . . . ?
C28 C29 C30 C25 0.8(18) . . . . ?
C28 C32 C33 C31 -176.8(10) . . . . ?
C28 C32 C35 C31 177.7(9) . . . 2_657 ?
C28 C32 C36 C32 179.2(10) . . . 2_657 ?
C29 C28 C32 C33 -127.8(12) . . . . ?
C29 C28 C32 C35 -5.1(15) . . . . ?
C29 C28 C32 C36 113.8(11) . . . . ?
C30 C25 C26 C27 2.6(18) . . . . ?
C31 C22 C23 C24 -179.1(11) . . . . ?
C32 C28 C29 C30 -172.8(10) . . . . ?
C33 C31 C34 C31 58.9(7) . . . 2_657 ?
C33 C32 C35 C31 -58.3(12) . . . 2_657 ?
C33 C32 C36 C32 58.9(7) . . . 2_657 ?
C34 C31 C33 C32 -58.3(13) . . . . ?
C35 C31 C33 C32 59.1(12) 2_657 . . . ?
C35 C31 C34 C31 -58.5(7) 2_657 . . 2_657 ?
C35 C32 C33 C31 58.3(13) . . . . ?
C35 C32 C36 C32 -59.0(7) . . . 2_657 ?
C36 C32 C33 C31 -59.1(12) . . . . ?
C36 C32 C35 C31 59.4(12) . . . 2_657 ?
C38 C39 C40 C41 -2(2) . . . . ?
C39 C38 C43 C42 -4(2) . . . . ?
C39 C40 C41 C42 1(2) . . . . ?
C40 C41 C42 C43 -2(2) . . . . ?
C41 C42 C43 C38 3(2) . . . . ?
C43 C38 C39 C40 3(2) . . . . ?
C44 C38 C39 C40 178.9(12) . . . . ?
C44 C38 C43 C42 -179.5(12) . . . . ?

loop_
_twin_individual_id
_twin_individual_mass_fraction_refined
1 0.892(3)
2 0.108(3)

loop_
_exptl_oxdiff_crystal_face_indexfrac_h
_exptl_oxdiff_crystal_face_indexfrac_k
_exptl_oxdiff_crystal_face_indexfrac_l
_exptl_oxdiff_crystal_face_x
_exptl_oxdiff_crystal_face_y
_exptl_oxdiff_crystal_face_z
0.9995 -0.0002 -0.0001 -0.0302 -0.0175 0.0118
-0.9995 0.0002 0.0001 0.0302 0.0175 -0.0118
0.0019 1.0008 -0.0010 0.0257 0.0187 0.0935
0.9977 -1.0010 0.0009 -0.0559 -0.0363 -0.0816
1.9952 -2.0019 -0.9980 -0.0957 -0.0958 -0.1630
0.9975 -1.0010 -0.9989 -0.0398 -0.0595 -0.0814
-0.0002 -0.0000 -0.9998 0.0161 -0.0232 0.0003
0.0002 0.0000 0.9998 -0.0161 0.0232 -0.0003
1.0014 1.0006 -0.0011 -0.0046 0.0012 0.1053
-1.0012 -1.0006 1.0010 -0.0115 0.0220 -0.1056
0.9999 -0.0001 1.9996 -0.0624 0.0289 0.0113
-2.0008 -1.0005 1.0011 0.0187 0.0396 -0.1174
-0.9994 0.0002 0.9999 0.0142 0.0408 -0.0121
0.9994 -0.0002 -0.9999 -0.0142 -0.0408 0.0121
